data_7239453
loop_
_publ_author_name
'Wang, Hui'
'Safarifard, Vahid'
'Wang, Si-Yao'
'Tu, Ling-Hui'
'Xiao, Hong-Ping'
'Huang, Bi-Feng'
'Li, Xin-Hua'
'Payehghadr, Mahmood'
'Morsali, Ali'

_publ_section_title
;
 Five copper(ii) metal--organic coordination complexes with micro-channels
 based on flexible bis(imidazole) and carboxybenzaldehyde ligands;
 structural influence of experimental conditions on their frameworks
;
_journal_issue 22
_journal_name_full 'RSC Advances'
_journal_page_first 11423
_journal_paper_doi 10.1039/c3ra47177b
_journal_volume 4
_journal_year 2014
_chemical_formula_moiety 'C60 H48 Cu2 N8 O12'
_chemical_formula_sum 'C60 H48 Cu2 N8 O12'
_chemical_formula_weight 1200.14
_space_group_IT_number 2
_space_group_name_Hall '-P 1'
_space_group_name_H-M_alt 'P -1'
_symmetry_cell_setting triclinic
_symmetry_space_group_name_Hall '-P 1'
_symmetry_space_group_name_H-M 'P -1'
_atom_sites_solution_hydrogens geom
_atom_sites_solution_primary direct
_atom_sites_solution_secondary difmap
_audit_creation_method SHELXL-97
_cell_angle_alpha 77.7950(10)
_cell_angle_beta 89.4330(10)
_cell_angle_gamma 71.0390(10)
_cell_formula_units_Z 1
_cell_length_a 8.7519(5)
_cell_length_b 12.8290(7)
_cell_length_c 13.3912(7)
_cell_measurement_reflns_used 5304
_cell_measurement_temperature 298(2)
_cell_measurement_theta_max 26.61
_cell_measurement_theta_min 2.49
_cell_volume 1387.00(13)
_computing_cell_refinement 'SAINT (Bruker, 2002)'
_computing_data_collection 'SMART (Bruker, 2002)'
_computing_data_reduction SAINT
_computing_molecular_graphics 'XP (Bruker, 2002)'
_computing_publication_material 'SHELXL-97 (Bruker, 2002)'
_computing_structure_refinement 'SHELXL-97 (Sheldrick, 1997)'
_computing_structure_solution 'SHELXS-97 (Sheldrick, 1997)'
_diffrn_ambient_temperature 298(2)
_diffrn_measured_fraction_theta_full 0.988
_diffrn_measured_fraction_theta_max 0.988
_diffrn_measurement_device_type 'Bruker APEX II area-detector diffractometer'
_diffrn_measurement_method '\f and \w scans'
_diffrn_radiation_monochromator graphite
_diffrn_radiation_source 'fine-focus sealed tube'
_diffrn_radiation_type MoK\a
_diffrn_radiation_wavelength 0.71073
_diffrn_reflns_av_R_equivalents 0.0207
_diffrn_reflns_av_sigmaI/netI 0.0296
_diffrn_reflns_limit_h_max 10
_diffrn_reflns_limit_h_min -10
_diffrn_reflns_limit_k_max 15
_diffrn_reflns_limit_k_min -15
_diffrn_reflns_limit_l_max 16
_diffrn_reflns_limit_l_min -16
_diffrn_reflns_number 12148
_diffrn_reflns_theta_full 25.50
_diffrn_reflns_theta_max 25.50
_diffrn_reflns_theta_min 1.56
_exptl_absorpt_coefficient_mu 0.838
_exptl_absorpt_correction_T_max 0.8846
_exptl_absorpt_correction_T_min 0.8306
_exptl_absorpt_correction_type multi-scan
_exptl_absorpt_process_details 'SADABS (Bruker, 2002)'
_exptl_crystal_colour Green
_exptl_crystal_density_diffrn 1.437
_exptl_crystal_density_method 'not measured'
_exptl_crystal_description Block
_exptl_crystal_F_000 618
_exptl_crystal_size_max 0.23
_exptl_crystal_size_mid 0.21
_exptl_crystal_size_min 0.15
_refine_diff_density_max 0.880
_refine_diff_density_min -0.796
_refine_diff_density_rms 0.203
_refine_ls_extinction_method none
_refine_ls_goodness_of_fit_ref 1.084
_refine_ls_hydrogen_treatment constr
_refine_ls_matrix_type full
_refine_ls_number_parameters 370
_refine_ls_number_reflns 5110
_refine_ls_number_restraints 20
_refine_ls_restrained_S_all 1.116
_refine_ls_R_factor_all 0.0649
_refine_ls_R_factor_gt 0.0491
_refine_ls_shift/su_max 0.000
_refine_ls_shift/su_mean 0.000
_refine_ls_structure_factor_coef Fsqd
_refine_ls_weighting_details 'calc w=1/[\s^2^(Fo^2^)+(0.1575P)^2^+0.0000P] where P=(Fo^2^+2Fc^2^)/3'
_refine_ls_weighting_scheme calc
_refine_ls_wR_factor_gt 0.1611
_refine_ls_wR_factor_ref 0.1992
_reflns_number_gt 4354
_reflns_number_total 5110
_reflns_threshold_expression I>2\s(I)
_cod_data_source_file c3ra47177b.txt
_cod_data_source_block mo_20111008c_0m
_cod_depositor_comments
;
The following automatic conversions were performed:

data item '_exptl_absorpt_correction_type' value 'Multi-scan' was
changed to 'multi-scan' in accordance with the
/home/saulius/struct/COD-crude-data/automatic-downloads/DataCite-retrospective/RSC/depositions/lib/dictionaries/cif_core.dic
dictionary named 'cif_core.dic' version 2.4.2 last updated on
2011-04-26.

data item '_symmetry_cell_setting' value 'Triclinic' was changed to
'triclinic' in accordance with the
/home/saulius/struct/COD-crude-data/automatic-downloads/DataCite-retrospective/RSC/depositions/lib/dictionaries/cif_core.dic
dictionary named 'cif_core.dic' version 2.4.2 last updated on
2011-04-26.

Automatic conversion script
Id: cif_fix_values 6909 2019-04-08 15:41:33Z antanas 
;
_cod_database_code 7239453

loop_
_symmetry_equiv_pos_as_xyz
'x, y, z'
'-x, -y, -z'

loop_
_atom_site_label
_atom_site_type_symbol
_atom_site_fract_x
_atom_site_fract_y
_atom_site_fract_z
_atom_site_U_iso_or_equiv
_atom_site_adp_type
_atom_site_occupancy
_atom_site_symmetry_multiplicity
_atom_site_calc_flag
_atom_site_refinement_flags
Cu1 Cu -0.15568(5) 0.92986(3) 0.09192(3) 0.0341(2) Uani 1 1 d .
O1 O 0.1063(3) 0.8708(2) 0.0385(2) 0.0558(8) Uani 1 1 d .
O2 O 0.3053(3) 0.9138(2) -0.0418(2) 0.0400(6) Uani 1 1 d .
O3 O 0.6299(6) 0.3205(3) 0.2295(4) 0.1072(16) Uani 1 1 d .
O4 O -0.1068(3) 0.7720(2) 0.1768(2) 0.0426(6) Uani 1 1 d .
O5 O -0.3647(4) 0.8396(2) 0.2055(2) 0.0495(7) Uani 1 1 d .
O6 O -0.2832(9) 0.3146(5) 0.5282(6) 0.173(3) Uani 1 1 d .
N1 N -0.0611(4) 0.9751(3) 0.2033(2) 0.0389(7) Uani 1 1 d .
N2 N 0.1270(4) 0.9776(2) 0.3081(2) 0.0400(7) Uani 1 1 d .
N3 N 0.3354(4) 1.1241(3) 0.1692(2) 0.0378(7) Uani 1 1 d .
N4 N 0.2168(4) 1.1181(2) 0.0283(2) 0.0366(6) Uani 1 1 d .
C1 C 0.2472(4) 0.8461(3) 0.0151(3) 0.0341(7) Uani 1 1 d .
C2 C 0.3587(4) 0.7273(3) 0.0552(3) 0.0331(7) Uani 1 1 d .
C3 C 0.2981(5) 0.6492(3) 0.1174(3) 0.0457(9) Uani 1 1 d .
H3 H 0.1904 0.6711 0.1338 0.055 Uiso 1 1 calc R
C4 C 0.3988(6) 0.5398(3) 0.1541(3) 0.0524(10) Uani 1 1 d .
H4 H 0.3586 0.4879 0.1953 0.063 Uiso 1 1 calc R
C5 C 0.5593(5) 0.5067(3) 0.1303(3) 0.0474(9) Uani 1 1 d .
C6 C 0.6172(5) 0.5834(3) 0.0691(3) 0.0494(9) Uani 1 1 d .
H6 H 0.7246 0.5608 0.0522 0.059 Uiso 1 1 calc R
C7 C 0.5184(4) 0.6945(3) 0.0318(3) 0.0436(8) Uani 1 1 d .
H7 H 0.5600 0.7461 -0.0086 0.052 Uiso 1 1 calc R
C8 C 0.6658(7) 0.3904(4) 0.1701(4) 0.0696(14) Uani 1 1 d .
H8 H 0.7697 0.3696 0.1470 0.083 Uiso 1 1 calc R
C9 C -0.2358(4) 0.7637(3) 0.2172(2) 0.0342(7) Uani 1 1 d .
C10 C -0.2202(5) 0.6505(3) 0.2836(3) 0.0420(8) Uani 1 1 d U
C11 C -0.0727(7) 0.5663(4) 0.3100(4) 0.0711(12) Uani 1 1 d U
H11 H 0.0202 0.5789 0.2840 0.085 Uiso 1 1 calc R
C12 C -0.0597(9) 0.4631(6) 0.3745(5) 0.099(2) Uani 1 1 d U
H12 H 0.0409 0.4074 0.3919 0.119 Uiso 1 1 calc R
C13 C -0.1983(8) 0.4442(5) 0.4123(5) 0.0800(15) Uani 1 1 d U
C14 C -0.3461(7) 0.5267(4) 0.3859(4) 0.0628(12) Uani 1 1 d .
H14 H -0.4390 0.5140 0.4119 0.075 Uiso 1 1 calc R
C15 C -0.3577(5) 0.6286(3) 0.3211(3) 0.0482(9) Uani 1 1 d .
H15 H -0.4589 0.6833 0.3023 0.058 Uiso 1 1 calc R
C16 C -0.1845(11) 0.3377(6) 0.4819(7) 0.139(4) Uani 1 1 d .
H16 H -0.0834 0.2819 0.4896 0.167 Uiso 1 1 calc R
C17 C 0.0824(5) 0.9186(3) 0.2503(3) 0.0451(9) Uani 1 1 d .
H17 H 0.1448 0.8465 0.2440 0.054 Uiso 1 1 calc R
C18 C -0.1118(4) 1.0748(3) 0.2349(3) 0.0429(8) Uani 1 1 d .
H18 H -0.2102 1.1320 0.2144 0.052 Uiso 1 1 calc R
C19 C 0.0016(5) 1.0780(3) 0.3001(3) 0.0474(9) Uani 1 1 d .
H19 H -0.0036 1.1359 0.3330 0.057 Uiso 1 1 calc R
C20 C 0.2852(5) 0.9413(3) 0.3673(4) 0.0543(10) Uani 1 1 d .
H20A H 0.3721 0.9158 0.3235 0.065 Uiso 1 1 calc R
H20B H 0.2912 0.8784 0.4238 0.065 Uiso 1 1 calc R
C21 C 0.3068(4) 1.0363(3) 0.4085(3) 0.0440(8) Uani 1 1 d .
C22 C 0.2494(6) 1.0521(5) 0.5028(3) 0.0635(13) Uani 1 1 d .
H22 H 0.2012 1.0025 0.5397 0.076 Uiso 1 1 calc R
C23 C 0.2617(7) 1.1386(5) 0.5431(4) 0.0754(14) Uani 1 1 d U
H23 H 0.2200 1.1484 0.6059 0.090 Uiso 1 1 calc R
C24 C 0.3346(7) 1.2098(5) 0.4914(4) 0.0726(13) Uani 1 1 d U
H24 H 0.3433 1.2685 0.5190 0.087 Uiso 1 1 calc R
C25 C 0.3972(6) 1.1961(4) 0.3966(4) 0.0583(11) Uani 1 1 d .
H25 H 0.4486 1.2448 0.3618 0.070 Uiso 1 1 calc R
C26 C 0.3816(4) 1.1086(3) 0.3547(3) 0.0401(8) Uani 1 1 d .
C27 C 0.4552(4) 1.0954(4) 0.2542(3) 0.0442(8) Uani 1 1 d .
H27A H 0.5219 1.1435 0.2386 0.053 Uiso 1 1 calc R
H27B H 0.5251 1.0179 0.2609 0.053 Uiso 1 1 calc R
C28 C 0.3371(4) 1.0636(3) 0.0987(3) 0.0374(8) Uani 1 1 d .
H28 H 0.4125 0.9930 0.0992 0.045 Uiso 1 1 calc R
C29 C 0.1341(5) 1.2195(3) 0.0552(3) 0.0456(9) Uani 1 1 d .
H29 H 0.0437 1.2754 0.0192 0.055 Uiso 1 1 calc R
C30 C 0.2068(5) 1.2234(3) 0.1422(3) 0.0464(9) Uani 1 1 d .
H30 H 0.1761 1.2817 0.1771 0.056 Uiso 1 1 calc R

loop_
_atom_site_aniso_label
_atom_site_aniso_U_11
_atom_site_aniso_U_22
_atom_site_aniso_U_33
_atom_site_aniso_U_23
_atom_site_aniso_U_13
_atom_site_aniso_U_12
Cu1 0.0325(3) 0.0289(3) 0.0376(3) 0.00102(19) -0.00195(18) -0.01082(19)
O1 0.0333(15) 0.0455(16) 0.0733(19) 0.0038(14) 0.0113(13) -0.0033(12)
O2 0.0340(13) 0.0324(12) 0.0478(14) 0.0028(10) -0.0017(10) -0.0105(10)
O3 0.126(4) 0.0380(19) 0.124(4) 0.009(2) 0.035(3) 0.000(2)
O4 0.0424(15) 0.0363(13) 0.0463(14) 0.0027(11) 0.0022(11) -0.0166(11)
O5 0.0532(17) 0.0367(14) 0.0492(15) -0.0025(11) 0.0052(12) -0.0067(13)
O6 0.158(6) 0.087(4) 0.231(8) 0.053(4) 0.058(5) -0.039(4)
N1 0.0371(16) 0.0352(15) 0.0447(17) -0.0039(12) -0.0001(13) -0.0153(13)
N2 0.0384(16) 0.0340(15) 0.0464(17) -0.0031(13) -0.0057(13) -0.0140(13)
N3 0.0342(15) 0.0415(16) 0.0363(15) -0.0067(12) 0.0036(12) -0.0119(13)
N4 0.0347(15) 0.0361(15) 0.0366(15) -0.0044(12) 0.0027(12) -0.0107(12)
C1 0.0314(17) 0.0341(17) 0.0362(17) -0.0046(14) -0.0002(13) -0.0119(14)
C2 0.0302(16) 0.0281(16) 0.0394(17) -0.0051(13) 0.0028(13) -0.0086(13)
C3 0.042(2) 0.0365(19) 0.054(2) -0.0008(16) 0.0073(17) -0.0129(16)
C4 0.066(3) 0.0310(19) 0.057(2) 0.0006(17) 0.007(2) -0.0188(18)
C5 0.055(2) 0.0323(19) 0.048(2) -0.0064(16) 0.0011(18) -0.0079(17)
C6 0.038(2) 0.044(2) 0.057(2) -0.0074(18) 0.0079(17) -0.0047(17)
C7 0.0346(19) 0.041(2) 0.050(2) 0.0012(16) 0.0063(15) -0.0126(16)
C8 0.081(4) 0.037(2) 0.074(3) -0.006(2) 0.010(3) -0.001(2)
C9 0.046(2) 0.0296(17) 0.0282(16) -0.0070(13) 0.0027(14) -0.0144(15)
C10 0.061(2) 0.0340(17) 0.0357(18) -0.0057(14) 0.0089(16) -0.0227(13)
C11 0.0623(17) 0.0618(18) 0.078(2) 0.0025(15) 0.0105(16) -0.0164(13)
C12 0.095(3) 0.092(3) 0.104(3) -0.0076(18) 0.0124(19) -0.0287(19)
C13 0.082(2) 0.070(2) 0.082(2) -0.0054(16) 0.0139(17) -0.0253(17)
C14 0.076(3) 0.053(3) 0.065(3) -0.006(2) 0.024(2) -0.035(2)
C15 0.054(2) 0.041(2) 0.049(2) -0.0047(17) 0.0053(18) -0.0184(18)
C16 0.122(7) 0.077(5) 0.179(8) 0.045(5) 0.052(6) -0.025(4)
C17 0.046(2) 0.0339(18) 0.049(2) -0.0048(16) -0.0101(17) -0.0076(16)
C18 0.0311(18) 0.0418(19) 0.055(2) -0.0073(16) 0.0004(16) -0.0122(15)
C19 0.042(2) 0.0383(19) 0.060(2) -0.0103(17) -0.0034(18) -0.0107(16)
C20 0.048(2) 0.045(2) 0.066(3) 0.0061(19) -0.018(2) -0.0201(18)
C21 0.0352(18) 0.049(2) 0.044(2) -0.0046(16) -0.0079(15) -0.0125(16)
C22 0.054(3) 0.086(3) 0.041(2) 0.001(2) -0.0062(19) -0.020(2)
C23 0.066(3) 0.107(4) 0.044(2) -0.032(3) -0.003(2) -0.006(3)
C24 0.078(3) 0.076(3) 0.065(3) -0.043(2) -0.015(2) -0.008(2)
C25 0.068(3) 0.051(2) 0.062(3) -0.020(2) -0.009(2) -0.022(2)
C26 0.0370(18) 0.0427(19) 0.0405(19) -0.0139(15) -0.0065(15) -0.0097(15)
C27 0.0311(18) 0.058(2) 0.046(2) -0.0159(17) 0.0023(15) -0.0159(16)
C28 0.0360(18) 0.0345(17) 0.0410(18) -0.0033(14) 0.0048(14) -0.0139(14)
C29 0.040(2) 0.045(2) 0.043(2) -0.0066(16) 0.0034(16) -0.0044(16)
C30 0.041(2) 0.044(2) 0.048(2) -0.0110(16) 0.0078(16) -0.0052(16)

loop_
_atom_type_symbol
_atom_type_description
_atom_type_scat_dispersion_real
_atom_type_scat_dispersion_imag
_atom_type_scat_source
C C 0.0033 0.0016 'International Tables Vol C Tables 4.2.6.8 and 6.1.1.4'
H H 0.0000 0.0000 'International Tables Vol C Tables 4.2.6.8 and 6.1.1.4'
Cu Cu 0.3201 1.2651 'International Tables Vol C Tables 4.2.6.8 and 6.1.1.4'
N N 0.0061 0.0033 'International Tables Vol C Tables 4.2.6.8 and 6.1.1.4'
O O 0.0106 0.0060 'International Tables Vol C Tables 4.2.6.8 and 6.1.1.4'

loop_
_geom_angle_atom_site_label_1
_geom_angle_atom_site_label_2
_geom_angle_atom_site_label_3
_geom_angle
_geom_angle_site_symmetry_1
_geom_angle_site_symmetry_3
N4 Cu1 O2 91.59(11) 2_575 2_575
N4 Cu1 N1 171.06(12) 2_575 .
O2 Cu1 N1 91.53(11) 2_575 .
N4 Cu1 O4 90.29(11) 2_575 .
O2 Cu1 O4 151.10(11) 2_575 .
N1 Cu1 O4 91.02(11) . .
N4 Cu1 O1 85.24(12) 2_575 .
O2 Cu1 O1 121.77(10) 2_575 .
N1 Cu1 O1 86.00(12) . .
O4 Cu1 O1 87.12(10) . .
C1 O1 Cu1 174.3(3) . .
C1 O2 Cu1 116.3(2) . 2_575
C9 O4 Cu1 108.4(2) . .
C17 N1 C18 105.6(3) . .
C17 N1 Cu1 124.3(3) . .
C18 N1 Cu1 129.3(3) . .
C17 N2 C19 107.2(3) . .
C17 N2 C20 125.5(3) . .
C19 N2 C20 127.3(3) . .
C28 N3 C30 107.6(3) . .
C28 N3 C27 126.5(3) . .
C30 N3 C27 125.7(3) . .
C28 N4 C29 106.5(3) . .
C28 N4 Cu1 129.1(3) . 2_575
C29 N4 Cu1 124.5(3) . 2_575
O1 C1 O2 124.2(3) . .
O1 C1 C2 118.4(3) . .
O2 C1 C2 117.4(3) . .
C7 C2 C3 119.8(3) . .
C7 C2 C1 121.1(3) . .
C3 C2 C1 119.1(3) . .
C4 C3 C2 119.7(4) . .
C4 C3 H3 120.1 . .
C2 C3 H3 120.1 . .
C3 C4 C5 120.5(4) . .
C3 C4 H4 119.7 . .
C5 C4 H4 119.7 . .
C6 C5 C4 119.4(4) . .
C6 C5 C8 120.4(4) . .
C4 C5 C8 120.2(4) . .
C5 C6 C7 121.2(4) . .
C5 C6 H6 119.4 . .
C7 C6 H6 119.4 . .
C2 C7 C6 119.4(3) . .
C2 C7 H7 120.3 . .
C6 C7 H7 120.3 . .
O3 C8 C5 125.1(5) . .
O3 C8 H8 117.4 . .
C5 C8 H8 117.4 . .
O5 C9 O4 124.6(3) . .
O5 C9 C10 120.1(3) . .
O4 C9 C10 115.3(3) . .
C11 C10 C15 118.2(4) . .
C11 C10 C9 122.2(4) . .
C15 C10 C9 119.6(4) . .
C10 C11 C12 121.5(5) . .
C10 C11 H11 119.2 . .
C12 C11 H11 119.2 . .
C13 C12 C11 119.1(7) . .
C13 C12 H12 120.4 . .
C11 C12 H12 120.4 . .
C14 C13 C12 120.0(6) . .
C14 C13 C16 120.7(6) . .
C12 C13 C16 119.2(7) . .
C13 C14 C15 120.3(5) . .
C13 C14 H14 119.8 . .
C15 C14 H14 119.8 . .
C14 C15 C10 120.8(4) . .
C14 C15 H15 119.6 . .
C10 C15 H15 119.6 . .
O6 C16 C13 127.5(8) . .
O6 C16 H16 116.2 . .
C13 C16 H16 116.2 . .
N1 C17 N2 111.5(3) . .
N1 C17 H17 124.3 . .
N2 C17 H17 124.3 . .
C19 C18 N1 110.0(3) . .
C19 C18 H18 125.0 . .
N1 C18 H18 125.0 . .
C18 C19 N2 105.8(3) . .
C18 C19 H19 127.1 . .
N2 C19 H19 127.1 . .
N2 C20 C21 111.3(3) . .
N2 C20 H20A 109.4 . .
C21 C20 H20A 109.4 . .
N2 C20 H20B 109.4 . .
C21 C20 H20B 109.4 . .
H20A C20 H20B 108.0 . .
C22 C21 C26 119.0(4) . .
C22 C21 C20 119.0(4) . .
C26 C21 C20 121.9(4) . .
C23 C22 C21 121.8(5) . .
C23 C22 H22 119.1 . .
C21 C22 H22 119.1 . .
C24 C23 C22 119.7(5) . .
C24 C23 H23 120.1 . .
C22 C23 H23 120.1 . .
C23 C24 C25 120.6(4) . .
C23 C24 H24 119.7 . .
C25 C24 H24 119.7 . .
C26 C25 C24 119.5(5) . .
C26 C25 H25 120.3 . .
C24 C25 H25 120.3 . .
C21 C26 C25 119.3(4) . .
C21 C26 C27 123.2(3) . .
C25 C26 C27 117.4(4) . .
N3 C27 C26 113.4(3) . .
N3 C27 H27A 108.9 . .
C26 C27 H27A 108.9 . .
N3 C27 H27B 108.9 . .
C26 C27 H27B 108.9 . .
H27A C27 H27B 107.7 . .
N4 C28 N3 110.7(3) . .
N4 C28 H28 124.7 . .
N3 C28 H28 124.7 . .
C30 C29 N4 108.6(3) . .
C30 C29 H29 125.7 . .
N4 C29 H29 125.7 . .
C29 C30 N3 106.6(3) . .
C29 C30 H30 126.7 . .
N3 C30 H30 126.7 . .

loop_
_geom_bond_atom_site_label_1
_geom_bond_atom_site_label_2
_geom_bond_distance
_geom_bond_site_symmetry_2
Cu1 N4 1.977(3) 2_575
Cu1 O2 1.982(2) 2_575
Cu1 N1 1.987(3) .
Cu1 O4 2.012(3) .
Cu1 O1 2.326(3) .
O1 C1 1.224(4) .
O2 C1 1.263(4) .
O2 Cu1 1.982(2) 2_575
O3 C8 1.188(7) .
O4 C9 1.273(4) .
O5 C9 1.213(4) .
O6 C16 1.138(9) .
N1 C17 1.316(5) .
N1 C18 1.368(5) .
N2 C17 1.330(5) .
N2 C19 1.379(5) .
N2 C20 1.486(5) .
N3 C28 1.340(5) .
N3 C30 1.380(5) .
N3 C27 1.459(4) .
N4 C28 1.322(4) .
N4 C29 1.388(5) .
N4 Cu1 1.977(3) 2_575
C1 C2 1.504(5) .
C2 C7 1.377(5) .
C2 C3 1.400(5) .
C3 C4 1.379(6) .
C3 H3 0.9300 .
C4 C5 1.384(6) .
C4 H4 0.9300 .
C5 C6 1.368(6) .
C5 C8 1.466(6) .
C6 C7 1.391(5) .
C6 H6 0.9300 .
C7 H7 0.9300 .
C8 H8 0.9300 .
C9 C10 1.499(5) .
C10 C11 1.378(6) .
C10 C15 1.388(6) .
C11 C12 1.390(9) .
C11 H11 0.9300 .
C12 C13 1.383(9) .
C12 H12 0.9300 .
C13 C14 1.371(8) .
C13 C16 1.452(8) .
C14 C15 1.382(6) .
C14 H14 0.9300 .
C15 H15 0.9300 .
C16 H16 0.9300 .
C17 H17 0.9300 .
C18 C19 1.344(5) .
C18 H18 0.9300 .
C19 H19 0.9300 .
C20 C21 1.503(6) .
C20 H20A 0.9700 .
C20 H20B 0.9700 .
C21 C22 1.385(6) .
C21 C26 1.383(6) .
C22 C23 1.366(8) .
C22 H22 0.9300 .
C23 C24 1.351(8) .
C23 H23 0.9300 .
C24 C25 1.400(7) .
C24 H24 0.9300 .
C25 C26 1.400(5) .
C25 H25 0.9300 .
C26 C27 1.504(5) .
C27 H27A 0.9700 .
C27 H27B 0.9700 .
C28 H28 0.9300 .
C29 C30 1.351(6) .
C29 H29 0.9300 .
C30 H30 0.9300 .

loop_
_geom_torsion_atom_site_label_1
_geom_torsion_atom_site_label_2
_geom_torsion_atom_site_label_3
_geom_torsion_atom_site_label_4
_geom_torsion
_geom_torsion_site_symmetry_1
N4 Cu1 O1 C1 157(3) 2_575
O2 Cu1 O1 C1 68(3) 2_575
N1 Cu1 O1 C1 -22(3) .
O4 Cu1 O1 C1 -113(3) .
N4 Cu1 O4 C9 -89.3(2) 2_575
O2 Cu1 O4 C9 4.5(4) 2_575
N1 Cu1 O4 C9 99.6(2) .
O1 Cu1 O4 C9 -174.5(2) .
N4 Cu1 N1 C17 -48.0(8) 2_575
O2 Cu1 N1 C17 -158.4(3) 2_575
O4 Cu1 N1 C17 50.4(3) .
O1 Cu1 N1 C17 -36.6(3) .
N4 Cu1 N1 C18 119.8(7) 2_575
O2 Cu1 N1 C18 9.4(3) 2_575
O4 Cu1 N1 C18 -141.8(3) .
O1 Cu1 N1 C18 131.1(3) .
Cu1 O1 C1 O2 -66(3) .
Cu1 O1 C1 C2 115(3) .
Cu1 O2 C1 O1 1.5(5) 2_575
Cu1 O2 C1 C2 -179.3(2) 2_575
O1 C1 C2 C7 -179.9(4) .
O2 C1 C2 C7 0.9(5) .
O1 C1 C2 C3 0.2(5) .
O2 C1 C2 C3 -179.1(3) .
C7 C2 C3 C4 -0.4(6) .
C1 C2 C3 C4 179.6(3) .
C2 C3 C4 C5 0.1(6) .
C3 C4 C5 C6 -0.4(6) .
C3 C4 C5 C8 179.7(4) .
C4 C5 C6 C7 1.0(6) .
C8 C5 C6 C7 -179.1(4) .
C3 C2 C7 C6 0.9(6) .
C1 C2 C7 C6 -179.1(3) .
C5 C6 C7 C2 -1.2(6) .
C6 C5 C8 O3 174.1(5) .
C4 C5 C8 O3 -6.0(8) .
Cu1 O4 C9 O5 -0.3(4) .
Cu1 O4 C9 C10 -179.9(2) .
O5 C9 C10 C11 -171.4(4) .
O4 C9 C10 C11 8.1(5) .
O5 C9 C10 C15 8.1(5) .
O4 C9 C10 C15 -172.3(3) .
C15 C10 C11 C12 -1.7(8) .
C9 C10 C11 C12 177.8(5) .
C10 C11 C12 C13 0.5(10) .
C11 C12 C13 C14 0.1(10) .
C11 C12 C13 C16 -178.3(7) .
C12 C13 C14 C15 0.4(9) .
C16 C13 C14 C15 178.8(6) .
C13 C14 C15 C10 -1.7(7) .
C11 C10 C15 C14 2.3(6) .
C9 C10 C15 C14 -177.3(4) .
C14 C13 C16 O6 -8.1(16) .
C12 C13 C16 O6 170.3(12) .
C18 N1 C17 N2 -1.4(4) .
Cu1 N1 C17 N2 168.8(2) .
C19 N2 C17 N1 1.8(5) .
C20 N2 C17 N1 -176.8(4) .
C17 N1 C18 C19 0.4(5) .
Cu1 N1 C18 C19 -169.2(3) .
N1 C18 C19 N2 0.7(5) .
C17 N2 C19 C18 -1.5(5) .
C20 N2 C19 C18 177.1(4) .
C17 N2 C20 C21 169.9(4) .
C19 N2 C20 C21 -8.5(6) .
N2 C20 C21 C22 88.0(5) .
N2 C20 C21 C26 -91.8(5) .
C26 C21 C22 C23 1.4(7) .
C20 C21 C22 C23 -178.3(4) .
C21 C22 C23 C24 -1.4(8) .
C22 C23 C24 C25 0.2(8) .
C23 C24 C25 C26 0.9(8) .
C22 C21 C26 C25 -0.2(6) .
C20 C21 C26 C25 179.5(4) .
C22 C21 C26 C27 176.9(3) .
C20 C21 C26 C27 -3.3(6) .
C24 C25 C26 C21 -0.9(6) .
C24 C25 C26 C27 -178.2(4) .
C28 N3 C27 C26 -133.3(4) .
C30 N3 C27 C26 52.5(5) .
C21 C26 C27 N3 71.8(5) .
C25 C26 C27 N3 -111.0(4) .
C29 N4 C28 N3 0.3(4) .
Cu1 N4 C28 N3 -178.6(2) 2_575
C30 N3 C28 N4 -0.3(4) .
C27 N3 C28 N4 -175.3(3) .
C28 N4 C29 C30 -0.3(4) .
Cu1 N4 C29 C30 178.7(3) 2_575
N4 C29 C30 N3 0.2(4) .
C28 N3 C30 C29 0.0(4) .
C27 N3 C30 C29 175.2(4) .
